data_1547104
loop_
_publ_author_name
'Luo, Weiwei'
'Lin, Lili'
'Zhang, Yu'
'Liu, Xiaohua'
'Feng, Xiaoming'

_publ_section_title
;
 Construction of Distant Stereocenters by Enantioselective Desymmetrizing
 Carbonyl-Ene Reaction.
;
_journal_issue 13
_journal_name_full 'Organic letters'
_journal_page_first 3374
_journal_page_last 3377
_journal_paper_doi 10.1021/acs.orglett.7b01329
_journal_volume 19
_journal_year 2017
_chemical_absolute_configuration ad
_chemical_formula_moiety 'C19 H25 Cl O3, 0.5(H2 O)'
_chemical_formula_sum 'C19 H26 Cl O3.5'
_chemical_formula_weight 345.85
_space_group_crystal_system monoclinic
_space_group_IT_number 5
_space_group_name_Hall 'C 2y'
_space_group_name_H-M_alt 'C 1 2 1'
_symmetry_space_group_name_Hall 'C 2y'
_symmetry_space_group_name_H-M 'C 1 2 1'
_atom_sites_solution_hydrogens mixed
_atom_sites_solution_primary direct
_audit_creation_date 2017-03-14
_audit_creation_method
;
Olex2 1.2
(compiled 2017.03.02 svn.r3394 for OlexSys, GUI svn.r5324)
;
_cell_angle_alpha 90
_cell_angle_beta 90.137(3)
_cell_angle_gamma 90
_cell_formula_units_Z 4
_cell_length_a 18.6435(7)
_cell_length_b 6.1999(2)
_cell_length_c 15.8122(6)
_cell_measurement_reflns_used 4098
_cell_measurement_temperature 290.64(10)
_cell_measurement_theta_max 71.8800
_cell_measurement_theta_min 4.7590
_cell_volume 1827.69(11)
_computing_cell_refinement
;
CrysAlisPro, Agilent Technologies,
Version 1.171.37.35 (release 13-08-2014 CrysAlis171 .NET)
(compiled Aug 13 2014,18:06:01)
;
_computing_data_collection
;
CrysAlisPro, Agilent Technologies,
Version 1.171.37.35 (release 13-08-2014 CrysAlis171 .NET)
(compiled Aug 13 2014,18:06:01)
;
_computing_data_reduction
;
CrysAlisPro, Agilent Technologies,
Version 1.171.37.35 (release 13-08-2014 CrysAlis171 .NET)
(compiled Aug 13 2014,18:06:01)
;
_computing_molecular_graphics 'Olex2 (Dolomanov et al., 2009)'
_computing_publication_material 'Olex2 (Dolomanov et al., 2009)'
_computing_structure_refinement 'ShelXL (Sheldrick, 2015)'
_computing_structure_solution 'ShelXT (Sheldrick, 2015)'
_diffrn_ambient_environment air
_diffrn_ambient_temperature 290.64(10)
_diffrn_detector 'CCD plate'
_diffrn_detector_area_resol_mean 15.9595
_diffrn_detector_type EosS2
_diffrn_measured_fraction_theta_full 0.998
_diffrn_measured_fraction_theta_max 0.998
_diffrn_measurement_details
;
#__ type_ start__ end____ width___ exp.time_
  1 omega   17.00  105.00   1.0000    1.7700
omega____ theta____ kappa____ phi______ frames
    -       36.2921   38.0000   90.0000 88

#__ type_ start__ end____ width___ exp.time_
  2 omega   10.00  104.00   1.0000    1.7700
omega____ theta____ kappa____ phi______ frames
    -       36.2921   77.0000  -30.0000 94

#__ type_ start__ end____ width___ exp.time_
  3 omega   17.00  105.00   1.0000    1.7700
omega____ theta____ kappa____ phi______ frames
    -       36.2921   38.0000  150.0000 88

#__ type_ start__ end____ width___ exp.time_
  4 omega   10.00  104.00   1.0000    1.7700
omega____ theta____ kappa____ phi______ frames
    -       36.2921   77.0000  150.0000 94

#__ type_ start__ end____ width___ exp.time_
  5 omega   23.00   90.00   1.0000    1.7700
omega____ theta____ kappa____ phi______ frames
    -       36.2921 -125.0000   60.0000 67

#__ type_ start__ end____ width___ exp.time_
  6 omega   17.00  105.00   1.0000    1.7700
omega____ theta____ kappa____ phi______ frames
    -       36.2921   38.0000  -90.0000 88

#__ type_ start__ end____ width___ exp.time_
  7 omega  -31.00   53.00   1.0000    1.7700
omega____ theta____ kappa____ phi______ frames
    -       36.2921  -57.0000   90.0000 84

#__ type_ start__ end____ width___ exp.time_
  8 omega    1.00   75.00   1.0000    1.7700
omega____ theta____ kappa____ phi______ frames
    -       36.2921  -99.0000 -180.0000 74

#__ type_ start__ end____ width___ exp.time_
  9 omega   39.00  109.00   1.0000    7.0600
omega____ theta____ kappa____ phi______ frames
    -      108.0000  -94.0000   90.0000 70

#__ type_ start__ end____ width___ exp.time_
 10 omega   91.00  176.00   1.0000    7.0600
omega____ theta____ kappa____ phi______ frames
    -      108.0000   45.0000  -60.0000 85

#__ type_ start__ end____ width___ exp.time_
 11 omega   37.00  146.00   1.0000    7.0600
omega____ theta____ kappa____ phi______ frames
    -      108.0000  -15.0000  -90.0000 109

#__ type_ start__ end____ width___ exp.time_
 12 omega   37.00  146.00   1.0000    7.0600
omega____ theta____ kappa____ phi______ frames
    -      108.0000  -15.0000  120.0000 109

#__ type_ start__ end____ width___ exp.time_
 13 omega   38.00  116.00   1.0000    7.0600
omega____ theta____ kappa____ phi______ frames
    -      108.0000 -111.0000  -30.0000 78

#__ type_ start__ end____ width___ exp.time_
 14 omega   40.00   98.00   1.0000    7.0600
omega____ theta____ kappa____ phi______ frames
    -      108.0000  -45.0000  -30.0000 58

#__ type_ start__ end____ width___ exp.time_
 15 omega   38.00   91.00   1.0000    7.0600
omega____ theta____ kappa____ phi______ frames
    -      108.0000  -30.0000   30.0000 53

#__ type_ start__ end____ width___ exp.time_
 16 omega  100.00  178.00   1.0000    7.0600
omega____ theta____ kappa____ phi______ frames
    -      108.0000  111.0000   60.0000 78

#__ type_ start__ end____ width___ exp.time_
 17 omega   39.00  109.00   1.0000    7.0600
omega____ theta____ kappa____ phi______ frames
    -      108.0000  -94.0000  120.0000 70

#__ type_ start__ end____ width___ exp.time_
 18 omega   38.00   91.00   1.0000    7.0600
omega____ theta____ kappa____ phi______ frames
    -      108.0000  -30.0000 -120.0000 53

#__ type_ start__ end____ width___ exp.time_
 19 omega   38.00   91.00   1.0000    7.0600
omega____ theta____ kappa____ phi______ frames
    -      108.0000  -30.0000    0.0000 53

#__ type_ start__ end____ width___ exp.time_
 20 omega   40.00   98.00   1.0000    7.0600
omega____ theta____ kappa____ phi______ frames
    -      108.0000  -45.0000 -180.0000 58

#__ type_ start__ end____ width___ exp.time_
 21 omega   39.00  109.00   1.0000    7.0600
omega____ theta____ kappa____ phi______ frames
    -      108.0000  -94.0000 -150.0000 70

#__ type_ start__ end____ width___ exp.time_
 22 omega   40.00  135.00   1.0000    7.0600
omega____ theta____ kappa____ phi______ frames
    -      108.0000  -77.0000  -30.0000 95

#__ type_ start__ end____ width___ exp.time_
 23 omega   40.00   98.00   1.0000    7.0600
omega____ theta____ kappa____ phi______ frames
    -      108.0000  -45.0000   90.0000 58

#__ type_ start__ end____ width___ exp.time_
 24 omega  -31.00   53.00   1.0000    1.7700
omega____ theta____ kappa____ phi______ frames
    -       36.2921  -57.0000 -150.0000 84

#__ type_ start__ end____ width___ exp.time_
 25 omega    1.00   75.00   1.0000    1.7700
omega____ theta____ kappa____ phi______ frames
    -       36.2921  -99.0000  -30.0000 74

#__ type_ start__ end____ width___ exp.time_
 26 omega   10.00  104.00   1.0000    1.7700
omega____ theta____ kappa____ phi______ frames
    -       36.2921   77.0000  -90.0000 94

#__ type_ start__ end____ width___ exp.time_
 27 omega   10.00  104.00   1.0000    1.7700
omega____ theta____ kappa____ phi______ frames
    -       36.2921   77.0000   60.0000 94

#__ type_ start__ end____ width___ exp.time_
 28 omega  -33.00   55.00   1.0000    1.7700
omega____ theta____ kappa____ phi______ frames
    -       36.2921  -38.0000  -90.0000 88

#__ type_ start__ end____ width___ exp.time_
 29 omega  -33.00   55.00   1.0000    1.7700
omega____ theta____ kappa____ phi______ frames
    -       36.2921  -38.0000    0.0000 88

#__ type_ start__ end____ width___ exp.time_
 30 omega   70.00  178.00   1.0000    7.0600
omega____ theta____ kappa____ phi______ frames
    -      108.0000   15.0000 -180.0000 108
;
_diffrn_measurement_device 'four-circle diffractometer'
_diffrn_measurement_device_type 'New Gemini, Dual, Cu at zero, EosS2'
_diffrn_measurement_method '\w scans'
_diffrn_orient_matrix_UB_11 -0.0276320000
_diffrn_orient_matrix_UB_12 -0.1846250000
_diffrn_orient_matrix_UB_13 0.0564196000
_diffrn_orient_matrix_UB_21 0.0778995000
_diffrn_orient_matrix_UB_22 -0.0668685000
_diffrn_orient_matrix_UB_23 0.0195901000
_diffrn_orient_matrix_UB_31 0.0006742000
_diffrn_orient_matrix_UB_32 0.1520823000
_diffrn_orient_matrix_UB_33 0.0769969000
_diffrn_radiation_monochromator graphite
_diffrn_radiation_probe x-ray
_diffrn_radiation_type CuK\a
_diffrn_radiation_wavelength 1.54184
_diffrn_reflns_av_R_equivalents 0.0492
_diffrn_reflns_av_unetI/netI 0.0363
_diffrn_reflns_Laue_measured_fraction_full 0.998
_diffrn_reflns_Laue_measured_fraction_max 0.998
_diffrn_reflns_limit_h_max 22
_diffrn_reflns_limit_h_min -22
_diffrn_reflns_limit_k_max 7
_diffrn_reflns_limit_k_min -6
_diffrn_reflns_limit_l_max 18
_diffrn_reflns_limit_l_min -12
_diffrn_reflns_number 9541
_diffrn_reflns_point_group_measured_fraction_full 0.952
_diffrn_reflns_point_group_measured_fraction_max 0.952
_diffrn_reflns_theta_full 66.812
_diffrn_reflns_theta_max 66.812
_diffrn_reflns_theta_min 5.503
_diffrn_source 'Enhance (Cu) X-ray Source'
_exptl_absorpt_coefficient_mu 1.976
_exptl_absorpt_correction_T_max 1.00000
_exptl_absorpt_correction_T_min 0.55194
_exptl_absorpt_correction_type multi-scan
_exptl_absorpt_process_details
;
CrysAlisPro, Agilent Technologies,
Version 1.171.37.35 (release 13-08-2014 CrysAlis171 .NET)
(compiled Aug 13 2014,18:06:01)
Empirical absorption correction using spherical harmonics,
 implemented in SCALE3 ABSPACK scaling algorithm.
;
_exptl_crystal_colour 'clear light colourless'
_exptl_crystal_colour_lustre clear
_exptl_crystal_colour_modifier light
_exptl_crystal_colour_primary colourless
_exptl_crystal_density_diffrn 1.257
_exptl_crystal_description plate
_exptl_crystal_F_000 740
_exptl_crystal_size_max 0.7
_exptl_crystal_size_mid 0.5
_exptl_crystal_size_min 0.15
_refine_diff_density_max 0.304
_refine_diff_density_min -0.254
_refine_diff_density_rms 0.052
_refine_ls_abs_structure_details
;
 Flack x determined using 1100 quotients [(I+)-(I-)]/[(I+)+(I-)]
 (Parsons, Flack and Wagner, Acta Cryst. B69 (2013) 249-259).
;
_refine_ls_abs_structure_Flack -0.016(16)
_refine_ls_extinction_method none
_refine_ls_goodness_of_fit_ref 1.074
_refine_ls_hydrogen_treatment constr
_refine_ls_matrix_type full
_refine_ls_number_parameters 217
_refine_ls_number_reflns 3123
_refine_ls_number_restraints 1
_refine_ls_restrained_S_all 1.073
_refine_ls_R_factor_all 0.0600
_refine_ls_R_factor_gt 0.0572
_refine_ls_shift/su_max 0.000
_refine_ls_shift/su_mean 0.000
_refine_ls_structure_factor_coef Fsqd
_refine_ls_weighting_details 'w=1/[\s^2^(Fo^2^)+(0.1080P)^2^+0.0910P] where P=(Fo^2^+2Fc^2^)/3'
_refine_ls_weighting_scheme calc
_refine_ls_wR_factor_gt 0.1533
_refine_ls_wR_factor_ref 0.1587
_reflns_Friedel_coverage 0.734
_reflns_Friedel_fraction_full 0.896
_reflns_Friedel_fraction_max 0.896
_reflns_number_gt 2891
_reflns_number_total 3123
_reflns_threshold_expression 'I > 2\s(I)'
_cod_data_source_file ol7b01329_si_002.cif
_cod_data_source_block fxm-lww-4-cl
_cod_original_cell_volume 1827.68(11)
_cod_original_formula_sum 'C19 H26 Cl O3.50'
_cod_database_code 1547104
_shelx_shelxl_version_number 2014/7
_shelx_space_group_comment
;
The symmetry employed for this shelxl refinement is uniquely defined
by the following loop, which should always be used as a source of
symmetry information in preference to the above space-group names.
They are only intended as comments.
;
_reflns_odcompleteness_completeness 99.83
_reflns_odcompleteness_iscentric 1
_reflns_odcompleteness_theta 66.97
_olex2_refinement_description
;
1. Fixed Uiso
 At 1.2 times of:
  All C(H) groups, All C(H,H) groups
 At 1.5 times of:
  All C(H,H,H) groups, All O(H) groups, All O(H,H) groups
2. Others
 Fixed Sof: H00W(0.5) H00X(0.5)
3.a Riding coordinates:
 O006(H00W,H00X)
3.b Ternary CH refined with riding coordinates:
 C005(H005), C009(H009), C00H(H00I)
3.c Secondary CH2 refined with riding coordinates:
 C00B(H00A,H00B), C00C(H00C,H00D), C00E(H00F,H00G), C00J(H00K,H00L)
3.d Aromatic/amide H refined with riding coordinates:
 C00D(H00E), C00G(H00H), C00I(H00J), C00K(H00M)
3.e Idealised Me refined as rotating group:
 C00M(H00N,H00O,H00P), C00N(H00Q,H00R,H00S), C00O(H00T,H00U,H00V)
3.f Idealised tetrahedral OH refined as rotating group:
 O002(H002)
;
_olex2_date_sample_data_collection 2017-03-14
_olex2_submission_special_instructions 'No special instructions were received'

loop_
_space_group_symop_operation_xyz
'x, y, z'
'-x, y, -z'
'x+1/2, y+1/2, z'
'-x+1/2, y+1/2, -z'

loop_
_atom_site_label
_atom_site_type_symbol
_atom_site_fract_x
_atom_site_fract_y
_atom_site_fract_z
_atom_site_U_iso_or_equiv
_atom_site_adp_type
_atom_site_occupancy
_atom_site_site_symmetry_order
_atom_site_calc_flag
_atom_site_refinement_flags_posn
_atom_site_refinement_flags_adp
_atom_site_refinement_flags_occupancy
Cl01 Cl 0.43687(9) -0.0367(3) 0.88662(9) 0.1055(6) Uani 1 1 d . . .
O002 O 0.26463(14) 0.5216(5) 0.46857(18) 0.0618(7) Uani 1 1 d . . .
H002 H 0.2518 0.4220 0.4379 0.093 Uiso 1 1 calc GR . .
O003 O 0.27461(18) 0.6551(5) 0.63002(19) 0.0714(8) Uani 1 1 d . . .
O004 O 0.45322(16) 0.7442(6) 0.36773(17) 0.0665(8) Uani 1 1 d . . .
C005 C 0.32460(17) 0.4570(6) 0.5163(2) 0.0486(7) Uani 1 1 d . . .
H005 H 0.3333 0.3026 0.5078 0.058 Uiso 1 1 calc R . .
O006 O 0.5000 1.0383(8) 0.5000 0.0791(13) Uani 1 2 d S T P
H00W H 0.4885 0.9497 0.4612 0.119 Uiso 0.5 1 d R . .
H00X H 0.5079 0.9699 0.5457 0.119 Uiso 0.5 1 d R . .
C007 C 0.31094(18) 0.5018(6) 0.6099(2) 0.0517(8) Uani 1 1 d . . .
C008 C 0.34507(18) 0.3655(6) 0.6761(2) 0.0506(8) Uani 1 1 d . . .
C009 C 0.36304(18) 0.4824(6) 0.2210(2) 0.0492(7) Uani 1 1 d . . .
H009 H 0.3202 0.4148 0.2451 0.059 Uiso 1 1 calc R . .
C00A C 0.40464(19) 0.5765(7) 0.3964(2) 0.0526(8) Uani 1 1 d . . .
C00B C 0.4195(2) 0.3606(7) 0.3570(2) 0.0578(9) Uani 1 1 d . . .
H00A H 0.3807 0.2628 0.3710 0.069 Uiso 1 1 calc R . .
H00B H 0.4633 0.3024 0.3812 0.069 Uiso 1 1 calc R . .
C00C C 0.39071(19) 0.5846(7) 0.4899(2) 0.0550(8) Uani 1 1 d . . .
H00C H 0.3846 0.7338 0.5069 0.066 Uiso 1 1 calc R . .
H00D H 0.4322 0.5280 0.5196 0.066 Uiso 1 1 calc R . .
C00D C 0.3435(2) 0.4367(8) 0.7598(2) 0.0598(9) Uani 1 1 d . . .
H00E H 0.3224 0.5688 0.7723 0.072 Uiso 1 1 calc R . .
C00E C 0.42738(19) 0.3703(7) 0.2610(2) 0.0552(8) Uani 1 1 d . . .
H00F H 0.4708 0.4481 0.2467 0.066 Uiso 1 1 calc R . .
H00G H 0.4314 0.2251 0.2387 0.066 Uiso 1 1 calc R . .
C00F C 0.3575(2) 0.4544(7) 0.1234(2) 0.0567(8) Uani 1 1 d . . .
C00G C 0.3778(2) 0.1683(7) 0.6585(3) 0.0607(9) Uani 1 1 d . . .
H00H H 0.3803 0.1192 0.6030 0.073 Uiso 1 1 calc R . .
C00H C 0.3779(2) 0.7494(7) 0.3432(2) 0.0575(9) Uani 1 1 d . . .
H00I H 0.3486 0.8579 0.3721 0.069 Uiso 1 1 calc R . .
C00I C 0.4063(2) 0.0461(8) 0.7230(3) 0.0677(10) Uani 1 1 d . . .
H00J H 0.4280 -0.0857 0.7116 0.081 Uiso 1 1 calc R . .
C00J C 0.3622(2) 0.7204(7) 0.2497(2) 0.0618(9) Uani 1 1 d . . .
H00K H 0.3976 0.7998 0.2174 0.074 Uiso 1 1 calc R . .
H00L H 0.3156 0.7817 0.2372 0.074 Uiso 1 1 calc R . .
C00K C 0.3724(3) 0.3156(9) 0.8238(3) 0.0715(11) Uani 1 1 d . . .
H00M H 0.3717 0.3650 0.8793 0.086 Uiso 1 1 calc R . .
C00L C 0.4022(2) 0.1216(9) 0.8044(3) 0.0664(11) Uani 1 1 d . . .
C00M C 0.4237(3) 0.5343(11) 0.0790(3) 0.0840(15) Uani 1 1 d . . .
H00N H 0.4310 0.6840 0.0920 0.126 Uiso 1 1 calc GR . .
H00O H 0.4179 0.5172 0.0191 0.126 Uiso 1 1 calc GR . .
H00P H 0.4645 0.4527 0.0977 0.126 Uiso 1 1 calc GR . .
C00N C 0.3471(3) 0.2150(10) 0.1023(3) 0.0816(13) Uani 1 1 d . . .
H00Q H 0.3907 0.1381 0.1140 0.122 Uiso 1 1 calc GR . .
H00R H 0.3352 0.2000 0.0435 0.122 Uiso 1 1 calc GR . .
H00S H 0.3091 0.1571 0.1362 0.122 Uiso 1 1 calc GR . .
C00O C 0.2917(3) 0.5757(12) 0.0898(3) 0.0957(17) Uani 1 1 d . . .
H00T H 0.2492 0.5211 0.1166 0.143 Uiso 1 1 calc GR . .
H00U H 0.2880 0.5552 0.0298 0.143 Uiso 1 1 calc GR . .
H00V H 0.2966 0.7267 0.1020 0.143 Uiso 1 1 calc GR . .

loop_
_atom_site_aniso_label
_atom_site_aniso_U_11
_atom_site_aniso_U_22
_atom_site_aniso_U_33
_atom_site_aniso_U_23
_atom_site_aniso_U_13
_atom_site_aniso_U_12
Cl01 0.1208(10) 0.1189(13) 0.0768(8) 0.0344(8) -0.0160(7) 0.0267(9)
O002 0.0605(13) 0.0620(17) 0.0628(15) -0.0050(12) -0.0141(11) -0.0008(12)
O003 0.0913(18) 0.0687(19) 0.0543(15) 0.0030(13) 0.0069(13) 0.0269(16)
O004 0.0767(16) 0.0722(19) 0.0507(14) -0.0008(13) 0.0030(11) -0.0217(15)
C005 0.0588(16) 0.0452(17) 0.0419(16) -0.0032(14) -0.0045(12) 0.0026(14)
O006 0.113(3) 0.057(2) 0.067(2) 0.000 -0.024(2) 0.000
C007 0.0582(17) 0.049(2) 0.0475(17) 0.0009(14) 0.0043(13) -0.0013(16)
C008 0.0511(15) 0.054(2) 0.0466(17) 0.0038(15) 0.0033(12) -0.0040(14)
C009 0.0556(15) 0.0482(18) 0.0439(17) 0.0015(14) 0.0006(12) 0.0008(15)
C00A 0.0554(17) 0.057(2) 0.0456(17) -0.0029(16) -0.0008(13) -0.0073(15)
C00B 0.071(2) 0.054(2) 0.0480(19) 0.0040(16) -0.0037(15) 0.0128(17)
C00C 0.0602(18) 0.062(2) 0.0430(16) -0.0031(16) -0.0053(13) -0.0088(16)
C00D 0.0690(19) 0.062(2) 0.0480(19) -0.0027(16) 0.0058(14) 0.0033(18)
C00E 0.0621(19) 0.056(2) 0.0477(18) -0.0032(15) -0.0019(13) 0.0122(16)
C00F 0.0694(19) 0.057(2) 0.0435(17) -0.0001(16) -0.0050(14) -0.0001(17)
C00G 0.069(2) 0.059(2) 0.054(2) -0.0007(17) 0.0007(16) 0.0037(17)
C00H 0.073(2) 0.0469(19) 0.053(2) -0.0019(15) 0.0080(15) -0.0005(16)
C00I 0.070(2) 0.061(2) 0.073(3) 0.0033(19) -0.0024(18) 0.0091(18)
C00J 0.086(2) 0.050(2) 0.049(2) 0.0047(16) -0.0027(17) 0.0126(19)
C00K 0.081(3) 0.087(3) 0.046(2) -0.0026(19) 0.0014(17) 0.003(2)
C00L 0.064(2) 0.076(3) 0.059(2) 0.020(2) -0.0034(16) 0.000(2)
C00M 0.099(3) 0.105(4) 0.048(2) -0.001(2) 0.005(2) -0.021(3)
C00N 0.113(4) 0.076(3) 0.055(2) -0.010(2) -0.006(2) -0.013(3)
C00O 0.112(4) 0.107(4) 0.068(3) -0.011(3) -0.034(3) 0.027(3)

loop_
_atom_type_symbol
_atom_type_description
_atom_type_scat_dispersion_real
_atom_type_scat_dispersion_imag
_atom_type_scat_source
C C 0.0181 0.0091 'International Tables Vol C Tables 4.2.6.8 and 6.1.1.4'
H H 0.0000 0.0000 'International Tables Vol C Tables 4.2.6.8 and 6.1.1.4'
Cl Cl 0.3639 0.7018 'International Tables Vol C Tables 4.2.6.8 and 6.1.1.4'
O O 0.0492 0.0322 'International Tables Vol C Tables 4.2.6.8 and 6.1.1.4'

loop_
_geom_angle_atom_site_label_1
_geom_angle_atom_site_label_2
_geom_angle_atom_site_label_3
_geom_angle
C005 O002 H002 109.5
C00A O004 C00H 59.8(2)
O002 C005 H005 109.7
O002 C005 C007 109.5(3)
O002 C005 C00C 110.4(3)
C007 C005 H005 109.7
C00C C005 H005 109.7
C00C C005 C007 107.9(3)
H00W O006 H00X 109.5
O003 C007 C005 119.4(3)
O003 C007 C008 120.1(3)
C008 C007 C005 120.4(3)
C00D C008 C007 118.5(4)
C00G C008 C007 123.0(3)
C00G C008 C00D 118.5(4)
C00E C009 H009 106.6
C00E C009 C00F 114.3(3)
C00E C009 C00J 108.8(3)
C00F C009 H009 106.6
C00J C009 H009 106.6
C00J C009 C00F 113.4(3)
O004 C00A C00B 113.1(3)
O004 C00A C00C 113.1(3)
C00B C00A C00C 118.0(3)
C00H C00A O004 60.2(3)
C00H C00A C00B 118.8(3)
C00H C00A C00C 119.1(3)
C00A C00B H00A 108.9
C00A C00B H00B 108.9
C00A C00B C00E 113.3(3)
H00A C00B H00B 107.7
C00E C00B H00A 108.9
C00E C00B H00B 108.9
C005 C00C H00C 108.9
C005 C00C H00D 108.9
C00A C00C C005 113.2(3)
C00A C00C H00C 108.9
C00A C00C H00D 108.9
H00C C00C H00D 107.8
C008 C00D H00E 119.4
C00K C00D C008 121.2(4)
C00K C00D H00E 119.4
C009 C00E C00B 110.7(3)
C009 C00E H00F 109.5
C009 C00E H00G 109.5
C00B C00E H00F 109.5
C00B C00E H00G 109.5
H00F C00E H00G 108.1
C00M C00F C009 111.9(3)
C00M C00F C00N 108.6(4)
C00M C00F C00O 109.5(5)
C00N C00F C009 109.4(3)
C00O C00F C009 109.9(3)
C00O C00F C00N 107.4(4)
C008 C00G H00H 119.9
C00I C00G C008 120.2(4)
C00I C00G H00H 119.9
O004 C00H H00I 115.4
O004 C00H C00J 116.1(3)
C00A C00H O004 60.0(2)
C00A C00H H00I 115.4
C00A C00H C00J 122.9(3)
C00J C00H H00I 115.4
C00G C00I H00J 120.5
C00L C00I C00G 119.0(4)
C00L C00I H00J 120.5
C009 C00J H00K 108.9
C009 C00J H00L 108.9
C00H C00J C009 113.5(3)
C00H C00J H00K 108.9
C00H C00J H00L 108.9
H00K C00J H00L 107.7
C00D C00K H00M 120.7
C00L C00K C00D 118.6(4)
C00L C00K H00M 120.7
C00I C00L Cl01 118.9(4)
C00K C00L Cl01 118.6(4)
C00K C00L C00I 122.5(4)
C00F C00M H00N 109.5
C00F C00M H00O 109.5
C00F C00M H00P 109.5
H00N C00M H00O 109.5
H00N C00M H00P 109.5
H00O C00M H00P 109.5
C00F C00N H00Q 109.5
C00F C00N H00R 109.5
C00F C00N H00S 109.5
H00Q C00N H00R 109.5
H00Q C00N H00S 109.5
H00R C00N H00S 109.5
C00F C00O H00T 109.5
C00F C00O H00U 109.5
C00F C00O H00V 109.5
H00T C00O H00U 109.5
H00T C00O H00V 109.5
H00U C00O H00V 109.5

loop_
_geom_bond_atom_site_label_1
_geom_bond_atom_site_label_2
_geom_bond_distance
Cl01 C00L 1.752(4)
O002 H002 0.8200
O002 C005 1.405(4)
O003 C007 1.210(5)
O004 C00A 1.452(5)
O004 C00H 1.456(5)
C005 H005 0.9800
C005 C007 1.529(4)
C005 C00C 1.524(5)
O006 H00W 0.8501
O006 H00X 0.8500
C007 C008 1.486(5)
C008 C00D 1.395(5)
C008 C00G 1.394(6)
C009 H009 0.9800
C009 C00E 1.523(5)
C009 C00F 1.556(5)
C009 C00J 1.544(6)
C00A C00B 1.502(6)
C00A C00C 1.503(5)
C00A C00H 1.449(6)
C00B H00A 0.9700
C00B H00B 0.9700
C00B C00E 1.527(5)
C00C H00C 0.9700
C00C H00D 0.9700
C00D H00E 0.9300
C00D C00K 1.370(7)
C00E H00F 0.9700
C00E H00G 0.9700
C00F C00M 1.506(6)
C00F C00N 1.533(7)
C00F C00O 1.533(6)
C00G H00H 0.9300
C00G C00I 1.376(6)
C00H H00I 0.9800
C00H C00J 1.517(5)
C00I H00J 0.9300
C00I C00L 1.371(7)
C00J H00K 0.9700
C00J H00L 0.9700
C00K H00M 0.9300
C00K C00L 1.360(8)
C00M H00N 0.9600
C00M H00O 0.9600
C00M H00P 0.9600
C00N H00Q 0.9600
C00N H00R 0.9600
C00N H00S 0.9600
C00O H00T 0.9600
C00O H00U 0.9600
C00O H00V 0.9600

loop_
_geom_torsion_atom_site_label_1
_geom_torsion_atom_site_label_2
_geom_torsion_atom_site_label_3
_geom_torsion_atom_site_label_4
_geom_torsion
O002 C005 C007 O003 -32.5(5)
O002 C005 C007 C008 150.7(3)
O002 C005 C00C C00A -53.2(4)
O003 C007 C008 C00D -9.7(5)
O003 C007 C008 C00G 169.4(4)
O004 C00A C00B C00E -48.9(4)
O004 C00A C00C C005 162.9(3)
O004 C00A C00H C00J 103.4(4)
O004 C00H C00J C009 81.1(4)
C005 C007 C008 C00D 167.0(3)
C005 C007 C008 C00G -13.9(5)
C007 C005 C00C C00A -172.8(3)
C007 C008 C00D C00K 178.3(4)
C007 C008 C00G C00I -177.8(4)
C008 C00D C00K C00L -0.9(7)
C008 C00G C00I C00L -0.2(7)
C00A O004 C00H C00J -114.5(4)
C00A C00B C00E C009 -52.7(5)
C00A C00H C00J C009 11.4(5)
C00B C00A C00C C005 -61.7(5)
C00B C00A C00H O004 -101.7(4)
C00B C00A C00H C00J 1.8(5)
C00C C005 C007 O003 87.7(4)
C00C C005 C007 C008 -89.1(4)
C00C C00A C00B C00E 175.8(3)
C00C C00A C00H O004 101.5(3)
C00C C00A C00H C00J -155.1(4)
C00D C008 C00G C00I 1.3(6)
C00D C00K C00L Cl01 -178.2(4)
C00D C00K C00L C00I 2.1(7)
C00E C009 C00F C00M -57.4(5)
C00E C009 C00F C00N 63.0(4)
C00E C009 C00F C00O -179.2(4)
C00E C009 C00J C00H -43.6(4)
C00F C009 C00E C00B -166.8(3)
C00F C009 C00J C00H -172.1(3)
C00G C008 C00D C00K -0.8(6)
C00G C00I C00L Cl01 178.7(3)
C00G C00I C00L C00K -1.6(7)
C00H O004 C00A C00B 111.1(4)
C00H O004 C00A C00C -111.4(4)
C00H C00A C00B C00E 18.7(5)
C00H C00A C00C C005 95.3(4)
C00J C009 C00E C00B 65.3(4)
C00J C009 C00F C00M 68.1(5)
C00J C009 C00F C00N -171.4(4)
C00J C009 C00F C00O -53.7(5)
